data_4002710
loop_
_publ_author_name
'Bigun, Inna'
'Steinberg, Simon'
'Smetana, Volodymyr'
'Mudryk, Yaroslav'
'Kalychak, Yaroslav'
'Havela, Ladislav'
'Pecharsky, Vitalij'
'Mudring, Anja-Verena'

_publ_section_title
;
 Magnetocaloric Behavior in Ternary Europium Indides EuT5In: Probing the
 Design Capability of First-Principles-Based Methods on the Multifaceted
 Magnetic Materials
;
_journal_name_full 'Chemistry of Materials'
_journal_paper_doi 10.1021/acs.chemmater.6b04782
_journal_year 2017
_chemical_formula_sum 'Cu5 Eu In'
_chemical_formula_weight 584.48
_chemical_name_systematic
; 
 ? 
;
_space_group_IT_number 166
_symmetry_cell_setting hexagonal
_symmetry_space_group_name_Hall '-R 3 2"'
_symmetry_space_group_name_H-M 'R -3 m :H'
_atom_sites_solution_primary direct
_atom_sites_solution_secondary difmap
_audit_creation_method SHELXL-97
_cell_angle_alpha 90.00
_cell_angle_beta 90.00
_cell_angle_gamma 120.00
_cell_formula_units_Z 6
_cell_length_a 5.0933(7)
_cell_length_b 5.0933(7)
_cell_length_c 30.557(6)
_cell_measurement_reflns_used 812
_cell_measurement_temperature 293(2)
_cell_measurement_theta_max 29.14
_cell_measurement_theta_min 2.00
_cell_volume 686.50(19)
_computing_structure_refinement 'SHELXL-97 (Sheldrick, 1997)'
_computing_structure_solution 'SHELXS-97 (Sheldrick, 1990)'
_diffrn_ambient_temperature 293(2)
_diffrn_measured_fraction_theta_full 0.996
_diffrn_measured_fraction_theta_max 0.996
_diffrn_measurement_device_type 'Bruker CCD'
_diffrn_radiation_monochromator graphite
_diffrn_radiation_source 'fine-focus sealed tube'
_diffrn_radiation_type MoK\a
_diffrn_radiation_wavelength 0.71073
_diffrn_reflns_av_R_equivalents 0.0479
_diffrn_reflns_av_sigmaI/netI 0.0498
_diffrn_reflns_limit_h_max 3
_diffrn_reflns_limit_h_min -6
_diffrn_reflns_limit_k_max 6
_diffrn_reflns_limit_k_min 0
_diffrn_reflns_limit_l_max 41
_diffrn_reflns_limit_l_min -41
_diffrn_reflns_number 812
_diffrn_reflns_theta_full 29.14
_diffrn_reflns_theta_max 29.14
_diffrn_reflns_theta_min 2.00
_exptl_absorpt_coefficient_mu 41.017
_exptl_absorpt_correction_T_max 0.14
_exptl_absorpt_correction_T_min 0.06
_exptl_absorpt_correction_type empirical
_exptl_absorpt_process_details 'Blessing, 1995'
_exptl_crystal_colour yellow
_exptl_crystal_density_diffrn 8.483
_exptl_crystal_density_method 'not measured'
_exptl_crystal_description 'irregular fragment'
_exptl_crystal_F_000 1542
_exptl_crystal_size_max 0.1
_exptl_crystal_size_mid 0.1
_exptl_crystal_size_min 0.1
_refine_diff_density_max 2.044
_refine_diff_density_min -3.444
_refine_diff_density_rms 0.441
_refine_ls_extinction_method none
_refine_ls_goodness_of_fit_ref 1.215
_refine_ls_matrix_type full
_refine_ls_number_parameters 20
_refine_ls_number_reflns 276
_refine_ls_number_restraints 0
_refine_ls_restrained_S_all 1.215
_refine_ls_R_factor_all 0.0746
_refine_ls_R_factor_gt 0.0504
_refine_ls_shift/su_max 0.000
_refine_ls_shift/su_mean 0.000
_refine_ls_structure_factor_coef Fsqd
_refine_ls_weighting_details 'calc w=1/[\s^2^(Fo^2^)+(0.0292P)^2^+1.8215P] where P=(Fo^2^+2Fc^2^)/3'
_refine_ls_weighting_scheme calc
_refine_ls_wR_factor_gt 0.0709
_refine_ls_wR_factor_ref 0.0756
_reflns_number_gt 218
_reflns_number_total 276
_reflns_threshold_expression >2sigma(I)
_cod_data_source_file cm6b04782_si_003.cif
_cod_data_source_block EuCu5In
_cod_original_sg_symbol_H-M R-3m
_cod_database_code 4002710

loop_
_symmetry_equiv_pos_as_xyz
'x, y, z'
'-y, x-y, z'
'-x+y, -x, z'
'y, x, -z'
'x-y, -y, -z'
'-x, -x+y, -z'
'x+2/3, y+1/3, z+1/3'
'-y+2/3, x-y+1/3, z+1/3'
'-x+y+2/3, -x+1/3, z+1/3'
'y+2/3, x+1/3, -z+1/3'
'x-y+2/3, -y+1/3, -z+1/3'
'-x+2/3, -x+y+1/3, -z+1/3'
'x+1/3, y+2/3, z+2/3'
'-y+1/3, x-y+2/3, z+2/3'
'-x+y+1/3, -x+2/3, z+2/3'
'y+1/3, x+2/3, -z+2/3'
'x-y+1/3, -y+2/3, -z+2/3'
'-x+1/3, -x+y+2/3, -z+2/3'
'-x, -y, -z'
'y, -x+y, -z'
'x-y, x, -z'
'-y, -x, z'
'-x+y, y, z'
'x, x-y, z'
'-x+2/3, -y+1/3, -z+1/3'
'y+2/3, -x+y+1/3, -z+1/3'
'x-y+2/3, x+1/3, -z+1/3'
'-y+2/3, -x+1/3, z+1/3'
'-x+y+2/3, y+1/3, z+1/3'
'x+2/3, x-y+1/3, z+1/3'
'-x+1/3, -y+2/3, -z+2/3'
'y+1/3, -x+y+2/3, -z+2/3'
'x-y+1/3, x+2/3, -z+2/3'
'-y+1/3, -x+2/3, z+2/3'
'-x+y+1/3, y+2/3, z+2/3'
'x+1/3, x-y+2/3, z+2/3'

loop_
_atom_site_label
_atom_site_type_symbol
_atom_site_fract_x
_atom_site_fract_y
_atom_site_fract_z
_atom_site_U_iso_or_equiv
_atom_site_adp_type
_atom_site_occupancy
_atom_site_symmetry_multiplicity
_atom_site_calc_flag
_atom_site_refinement_flags
Eu1 Eu 0.0000 0.0000 0.0000 0.0119(4) Uani 1 12 d S
Eu2 Eu 0.3333 -0.3333 0.1667 0.0114(4) Uani 1 12 d S
In3 In 0.3333 -0.3333 0.05636(6) 0.0110(4) Uani 1 6 d S
Cu4 Cu 0.0000 0.0000 0.16594(13) 0.0133(7) Uani 1 6 d S
Cu5 Cu -0.3333 0.3333 0.03097(13) 0.0170(7) Uani 1 6 d S
Cu6 Cu 0.3331(5) 0.1665(2) 0.09834(7) 0.0113(4) Uani 1 2 d S

loop_
_atom_site_aniso_label
_atom_site_aniso_U_11
_atom_site_aniso_U_22
_atom_site_aniso_U_33
_atom_site_aniso_U_23
_atom_site_aniso_U_13
_atom_site_aniso_U_12
Eu1 0.0105(6) 0.0105(6) 0.0147(10) 0.000 0.000 0.0053(3)
Eu2 0.0110(6) 0.0110(6) 0.0122(9) 0.000 0.000 0.0055(3)
In3 0.0118(6) 0.0118(6) 0.0095(9) 0.000 0.000 0.0059(3)
Cu4 0.0137(10) 0.0137(10) 0.0125(16) 0.000 0.000 0.0069(5)
Cu5 0.0211(11) 0.0211(11) 0.0089(16) 0.000 0.000 0.0106(6)
Cu6 0.0083(8) 0.0116(7) 0.0127(9) 0.0009(3) 0.0017(7) 0.0042(4)

loop_
_atom_type_symbol
_atom_type_description
_atom_type_scat_dispersion_real
_atom_type_scat_dispersion_imag
_atom_type_scat_source
Cu Cu 0.3201 1.2651 'International Tables Vol C Tables 4.2.6.8 and 6.1.1.4'
In In -0.7276 1.3100 'International Tables Vol C Tables 4.2.6.8 and 6.1.1.4'
Eu Eu -0.1578 3.6682 'International Tables Vol C Tables 4.2.6.8 and 6.1.1.4'

loop_
_geom_angle_atom_site_label_1
_geom_angle_atom_site_label_2
_geom_angle_atom_site_label_3
_geom_angle
_geom_angle_site_symmetry_1
_geom_angle_site_symmetry_3
Cu5 Eu1 Cu5 180.00(14) 19 .
Cu5 Eu1 Cu5 111.05(7) 19 19_455
Cu5 Eu1 Cu5 68.95(7) . 19_455
Cu5 Eu1 Cu5 68.95(7) 19 1_655
Cu5 Eu1 Cu5 111.05(7) . 1_655
Cu5 Eu1 Cu5 180.00(14) 19_455 1_655
Cu5 Eu1 Cu5 111.05(7) 19 19_565
Cu5 Eu1 Cu5 68.95(7) . 19_565
Cu5 Eu1 Cu5 111.05(7) 19_455 19_565
Cu5 Eu1 Cu5 68.95(7) 1_655 19_565
Cu5 Eu1 Cu5 68.95(7) 19 1_545
Cu5 Eu1 Cu5 111.05(7) . 1_545
Cu5 Eu1 Cu5 68.95(7) 19_455 1_545
Cu5 Eu1 Cu5 111.05(7) 1_655 1_545
Cu5 Eu1 Cu5 180.00(14) 19_565 1_545
Cu5 Eu1 Cu6 93.79(7) 19 .
Cu5 Eu1 Cu6 86.21(7) . .
Cu5 Eu1 Cu6 133.89(8) 19_455 .
Cu5 Eu1 Cu6 46.11(8) 1_655 .
Cu5 Eu1 Cu6 93.79(7) 19_565 .
Cu5 Eu1 Cu6 86.21(7) 1_545 .
Cu5 Eu1 Cu6 86.21(7) 19 19
Cu5 Eu1 Cu6 93.79(7) . 19
Cu5 Eu1 Cu6 46.11(8) 19_455 19
Cu5 Eu1 Cu6 133.89(8) 1_655 19
Cu5 Eu1 Cu6 86.21(7) 19_565 19
Cu5 Eu1 Cu6 93.79(7) 1_545 19
Cu6 Eu1 Cu6 180.00(8) . 19
Cu5 Eu1 Cu6 46.11(8) 19 20
Cu5 Eu1 Cu6 133.89(8) . 20
Cu5 Eu1 Cu6 86.21(7) 19_455 20
Cu5 Eu1 Cu6 93.79(7) 1_655 20
Cu5 Eu1 Cu6 86.21(7) 19_565 20
Cu5 Eu1 Cu6 93.79(7) 1_545 20
Cu6 Eu1 Cu6 135.29(6) . 20
Cu6 Eu1 Cu6 44.71(6) 19 20
Cu5 Eu1 Cu6 133.89(8) 19 2
Cu5 Eu1 Cu6 46.11(8) . 2
Cu5 Eu1 Cu6 93.79(7) 19_455 2
Cu5 Eu1 Cu6 86.21(7) 1_655 2
Cu5 Eu1 Cu6 93.79(7) 19_565 2
Cu5 Eu1 Cu6 86.21(7) 1_545 2
Cu6 Eu1 Cu6 44.71(6) . 2
Cu6 Eu1 Cu6 135.29(6) 19 2
Cu6 Eu1 Cu6 180.00(5) 20 2
Cu5 Eu1 Cu6 86.21(7) 19 21
Cu5 Eu1 Cu6 93.79(7) . 21
Cu5 Eu1 Cu6 86.21(7) 19_455 21
Cu5 Eu1 Cu6 93.79(7) 1_655 21
Cu5 Eu1 Cu6 46.11(8) 19_565 21
Cu5 Eu1 Cu6 133.89(8) 1_545 21
Cu6 Eu1 Cu6 135.29(6) . 21
Cu6 Eu1 Cu6 44.71(6) 19 21
Cu6 Eu1 Cu6 44.71(6) 20 21
Cu6 Eu1 Cu6 135.29(6) 2 21
Cu5 Eu1 Cu6 93.79(7) 19 3
Cu5 Eu1 Cu6 86.21(7) . 3
Cu5 Eu1 Cu6 93.79(7) 19_455 3
Cu5 Eu1 Cu6 86.21(7) 1_655 3
Cu5 Eu1 Cu6 133.89(8) 19_565 3
Cu5 Eu1 Cu6 46.11(8) 1_545 3
Cu6 Eu1 Cu6 44.71(6) . 3
Cu6 Eu1 Cu6 135.29(6) 19 3
Cu6 Eu1 Cu6 135.29(6) 20 3
Cu6 Eu1 Cu6 44.71(6) 2 3
Cu6 Eu1 Cu6 180.00(12) 21 3
Cu4 Eu2 Cu4 180.0 25_545 .
Cu4 Eu2 Cu4 60.006(2) 25_545 1_545
Cu4 Eu2 Cu4 119.994(2) . 1_545
Cu4 Eu2 Cu4 60.006(2) 25_545 1_655
Cu4 Eu2 Cu4 119.994(2) . 1_655
Cu4 Eu2 Cu4 119.994(2) 1_545 1_655
Cu4 Eu2 Cu4 119.995(2) 25_545 25
Cu4 Eu2 Cu4 60.005(2) . 25
Cu4 Eu2 Cu4 180.0 1_545 25
Cu4 Eu2 Cu4 60.006(2) 1_655 25
Cu4 Eu2 Cu4 119.995(2) 25_545 25_445
Cu4 Eu2 Cu4 60.005(2) . 25_445
Cu4 Eu2 Cu4 60.006(2) 1_545 25_445
Cu4 Eu2 Cu4 180.0 1_655 25_445
Cu4 Eu2 Cu4 119.994(2) 25 25_445
Cu4 Eu2 Cu6 90.25(6) 25_545 2_545
Cu4 Eu2 Cu6 89.75(6) . 2_545
Cu4 Eu2 Cu6 47.57(7) 1_545 2_545
Cu4 Eu2 Cu6 131.66(8) 1_655 2_545
Cu4 Eu2 Cu6 132.43(7) 25 2_545
Cu4 Eu2 Cu6 48.34(8) 25_445 2_545
Cu4 Eu2 Cu6 132.43(7) 25_545 3
Cu4 Eu2 Cu6 47.57(7) . 3
Cu4 Eu2 Cu6 89.75(6) 1_545 3
Cu4 Eu2 Cu6 131.66(8) 1_655 3
Cu4 Eu2 Cu6 90.25(6) 25 3
Cu4 Eu2 Cu6 48.34(8) 25_445 3
Cu6 Eu2 Cu6 45.53(7) 2_545 3
Cu4 Eu2 Cu6 132.43(7) 25_545 .
Cu4 Eu2 Cu6 47.57(7) . .
Cu4 Eu2 Cu6 131.66(8) 1_545 .
Cu4 Eu2 Cu6 89.75(6) 1_655 .
Cu4 Eu2 Cu6 48.34(8) 25 .
Cu4 Eu2 Cu6 90.25(6) 25_445 .
Cu6 Eu2 Cu6 84.09(4) 2_545 .
Cu6 Eu2 Cu6 45.45(7) 3 .
Cu4 Eu2 Cu6 90.25(6) 25_545 2_655
Cu4 Eu2 Cu6 89.75(6) . 2_655
Cu4 Eu2 Cu6 131.66(8) 1_545 2_655
Cu4 Eu2 Cu6 47.57(7) 1_655 2_655
Cu4 Eu2 Cu6 48.34(8) 25 2_655
Cu4 Eu2 Cu6 132.43(7) 25_445 2_655
Cu6 Eu2 Cu6 101.31(6) 2_545 2_655
Cu6 Eu2 Cu6 84.09(4) 3 2_655
Cu6 Eu2 Cu6 45.53(7) . 2_655
Cu4 Eu2 Cu6 48.34(8) 25_545 1_545
Cu4 Eu2 Cu6 131.66(8) . 1_545
Cu4 Eu2 Cu6 47.57(7) 1_545 1_545
Cu4 Eu2 Cu6 89.75(6) 1_655 1_545
Cu4 Eu2 Cu6 132.43(7) 25 1_545
Cu4 Eu2 Cu6 90.25(6) 25_445 1_545
Cu6 Eu2 Cu6 45.45(7) 2_545 1_545
Cu6 Eu2 Cu6 84.09(4) 3 1_545
Cu6 Eu2 Cu6 101.31(6) . 1_545
Cu6 Eu2 Cu6 84.09(4) 2_655 1_545
Cu4 Eu2 Cu6 48.34(8) 25_545 3_655
Cu4 Eu2 Cu6 131.66(8) . 3_655
Cu4 Eu2 Cu6 89.75(6) 1_545 3_655
Cu4 Eu2 Cu6 47.57(7) 1_655 3_655
Cu4 Eu2 Cu6 90.25(6) 25 3_655
Cu4 Eu2 Cu6 132.43(7) 25_445 3_655
Cu6 Eu2 Cu6 84.09(4) 2_545 3_655
Cu6 Eu2 Cu6 101.31(6) 3 3_655
Cu6 Eu2 Cu6 84.09(4) . 3_655
Cu6 Eu2 Cu6 45.45(7) 2_655 3_655
Cu6 Eu2 Cu6 45.53(7) 1_545 3_655
Cu5 In3 Cu6 116.74(5) 19 2_655
Cu5 In3 Cu6 116.74(5) 19 .
Cu6 In3 Cu6 53.09(8) 2_655 .
Cu5 In3 Cu6 116.74(5) 19 3
Cu6 In3 Cu6 101.33(6) 2_655 3
Cu6 In3 Cu6 53.00(8) . 3
Cu5 In3 Cu6 116.74(5) 19 2_545
Cu6 In3 Cu6 126.53(10) 2_655 2_545
Cu6 In3 Cu6 101.33(6) . 2_545
Cu6 In3 Cu6 53.09(8) 3 2_545
Cu5 In3 Cu6 116.74(5) 19 3_655
Cu6 In3 Cu6 53.00(8) 2_655 3_655
Cu6 In3 Cu6 101.33(6) . 3_655
Cu6 In3 Cu6 126.53(10) 3 3_655
Cu6 In3 Cu6 101.33(6) 2_545 3_655
Cu5 In3 Cu6 116.74(5) 19 1_545
Cu6 In3 Cu6 101.33(6) 2_655 1_545
Cu6 In3 Cu6 126.53(10) . 1_545
Cu6 In3 Cu6 101.33(6) 3 1_545
Cu6 In3 Cu6 53.00(8) 2_545 1_545
Cu6 In3 Cu6 53.09(8) 3_655 1_545
Cu5 In3 Cu5 75.22(8) 19 1_545
Cu6 In3 Cu5 149.63(6) 2_655 1_545
Cu6 In3 Cu5 96.57(5) . 1_545
Cu6 In3 Cu5 50.74(7) 3 1_545
Cu6 In3 Cu5 50.74(7) 2_545 1_545
Cu6 In3 Cu5 149.63(6) 3_655 1_545
Cu6 In3 Cu5 96.57(5) 1_545 1_545
Cu5 In3 Cu5 75.22(8) 19 1_655
Cu6 In3 Cu5 50.74(7) 2_655 1_655
Cu6 In3 Cu5 50.74(7) . 1_655
Cu6 In3 Cu5 96.57(5) 3 1_655
Cu6 In3 Cu5 149.63(6) 2_545 1_655
Cu6 In3 Cu5 96.57(5) 3_655 1_655
Cu6 In3 Cu5 149.63(6) 1_545 1_655
Cu5 In3 Cu5 113.73(6) 1_545 1_655
Cu5 In3 Cu5 75.22(8) 19 1_645
Cu6 In3 Cu5 96.57(5) 2_655 1_645
Cu6 In3 Cu5 149.63(6) . 1_645
Cu6 In3 Cu5 149.63(6) 3 1_645
Cu6 In3 Cu5 96.57(5) 2_545 1_645
Cu6 In3 Cu5 50.74(7) 3_655 1_645
Cu6 In3 Cu5 50.74(7) 1_545 1_645
Cu5 In3 Cu5 113.73(6) 1_545 1_645
Cu5 In3 Cu5 113.73(6) 1_655 1_645
Cu5 In3 Eu2 180.0 19 .
Cu6 In3 Eu2 63.26(5) 2_655 .
Cu6 In3 Eu2 63.26(5) . .
Cu6 In3 Eu2 63.26(5) 3 .
Cu6 In3 Eu2 63.26(5) 2_545 .
Cu6 In3 Eu2 63.26(5) 3_655 .
Cu6 In3 Eu2 63.26(5) 1_545 .
Cu5 In3 Eu2 104.78(8) 1_545 .
Cu5 In3 Eu2 104.78(8) 1_655 .
Cu5 In3 Eu2 104.78(8) 1_645 .
Cu5 In3 Eu1 59.65(3) 19 .
Cu6 In3 Eu1 103.16(4) 2_655 .
Cu6 In3 Eu1 63.88(4) . .
Cu6 In3 Eu1 63.88(4) 3 .
Cu6 In3 Eu1 103.16(4) 2_545 .
Cu6 In3 Eu1 153.45(4) 3_655 .
Cu6 In3 Eu1 153.45(4) 1_545 .
Cu5 In3 Eu1 56.90(4) 1_545 .
Cu5 In3 Eu1 56.90(4) 1_655 .
Cu5 In3 Eu1 134.87(10) 1_645 .
Eu2 In3 Eu1 120.35(3) . .
Cu6 Cu4 Cu6 60.25(11) 3 2
Cu6 Cu4 Cu6 60.25(11) 3 .
Cu6 Cu4 Cu6 60.25(11) 2 .
Cu6 Cu4 Cu6 146.53(2) 3 25
Cu6 Cu4 Cu6 146.53(2) 2 25
Cu6 Cu4 Cu6 109.69(6) . 25
Cu6 Cu4 Cu6 109.69(6) 3 27_445
Cu6 Cu4 Cu6 146.53(2) 2 27_445
Cu6 Cu4 Cu6 146.53(2) . 27_445
Cu6 Cu4 Cu6 59.39(12) 25 27_445
Cu6 Cu4 Cu6 146.53(2) 3 26_455
Cu6 Cu4 Cu6 109.69(6) 2 26_455
Cu6 Cu4 Cu6 146.53(2) . 26_455
Cu6 Cu4 Cu6 59.39(12) 25 26_455
Cu6 Cu4 Cu6 59.39(12) 27_445 26_455
Cu6 Cu4 Eu2 73.52(5) 3 .
Cu6 Cu4 Eu2 125.85(13) 2 .
Cu6 Cu4 Eu2 73.52(5) . .
Cu6 Cu4 Eu2 73.01(5) 25 .
Cu6 Cu4 Eu2 73.01(5) 27_445 .
Cu6 Cu4 Eu2 124.46(14) 26_455 .
Cu6 Cu4 Eu2 125.85(13) 3 1_565
Cu6 Cu4 Eu2 73.52(5) 2 1_565
Cu6 Cu4 Eu2 73.52(5) . 1_565
Cu6 Cu4 Eu2 73.01(5) 25 1_565
Cu6 Cu4 Eu2 124.46(14) 27_445 1_565
Cu6 Cu4 Eu2 73.01(5) 26_455 1_565
Eu2 Cu4 Eu2 119.994(2) . 1_565
Cu6 Cu4 Eu2 73.52(5) 3 1_455
Cu6 Cu4 Eu2 73.52(5) 2 1_455
Cu6 Cu4 Eu2 125.85(13) . 1_455
Cu6 Cu4 Eu2 124.46(14) 25 1_455
Cu6 Cu4 Eu2 73.01(5) 27_445 1_455
Cu6 Cu4 Eu2 73.01(5) 26_455 1_455
Eu2 Cu4 Eu2 119.994(2) . 1_455
Eu2 Cu4 Eu2 119.994(2) 1_565 1_455
Cu6 Cu4 Cu4 107.58(15) 3 25
Cu6 Cu4 Cu4 107.58(15) 2 25
Cu6 Cu4 Cu4 55.45(12) . 25
Cu6 Cu4 Cu4 54.25(11) 25 25
Cu6 Cu4 Cu4 105.88(16) 27_445 25
Cu6 Cu4 Cu4 105.88(16) 26_455 25
Eu2 Cu4 Cu4 59.998(1) . 25
Eu2 Cu4 Cu4 59.997(1) 1_565 25
Eu2 Cu4 Cu4 178.7(2) 1_455 25
Cu6 Cu4 Cu4 55.45(12) 3 25_445
Cu6 Cu4 Cu4 107.58(15) 2 25_445
Cu6 Cu4 Cu4 107.58(15) . 25_445
Cu6 Cu4 Cu4 105.88(16) 25 25_445
Cu6 Cu4 Cu4 54.25(11) 27_445 25_445
Cu6 Cu4 Cu4 105.88(16) 26_455 25_445
Eu2 Cu4 Cu4 59.998(1) . 25_445
Eu2 Cu4 Cu4 178.7(2) 1_565 25_445
Eu2 Cu4 Cu4 59.997(1) 1_455 25_445
Cu4 Cu4 Cu4 119.978(8) 25 25_445
Cu6 Cu4 Cu4 107.58(15) 3 25_455
Cu6 Cu4 Cu4 55.45(12) 2 25_455
Cu6 Cu4 Cu4 107.58(15) . 25_455
Cu6 Cu4 Cu4 105.88(16) 25 25_455
Cu6 Cu4 Cu4 105.88(16) 27_445 25_455
Cu6 Cu4 Cu4 54.25(11) 26_455 25_455
Eu2 Cu4 Cu4 178.7(2) . 25_455
Eu2 Cu4 Cu4 59.997(1) 1_565 25_455
Eu2 Cu4 Cu4 59.997(1) 1_455 25_455
Cu4 Cu4 Cu4 119.977(9) 25 25_455
Cu4 Cu4 Cu4 119.977(8) 25_445 25_455
Cu6 Cu5 Cu6 60.48(11) 2 3_565
Cu6 Cu5 Cu6 60.48(11) 2 1_455
Cu6 Cu5 Cu6 60.48(11) 3_565 1_455
Cu6 Cu5 In3 144.44(7) 2 19
Cu6 Cu5 In3 144.44(7) 3_565 19
Cu6 Cu5 In3 144.44(7) 1_455 19
Cu6 Cu5 In3 60.75(5) 2 1_565
Cu6 Cu5 In3 60.75(5) 3_565 1_565
Cu6 Cu5 In3 110.78(14) 1_455 1_565
In3 Cu5 In3 104.78(8) 19 1_565
Cu6 Cu5 In3 60.75(5) 2 1_455
Cu6 Cu5 In3 110.78(14) 3_565 1_455
Cu6 Cu5 In3 60.75(5) 1_455 1_455
In3 Cu5 In3 104.78(8) 19 1_455
In3 Cu5 In3 113.73(6) 1_565 1_455
Cu6 Cu5 In3 110.78(14) 2 1_465
Cu6 Cu5 In3 60.75(5) 3_565 1_465
Cu6 Cu5 In3 60.75(5) 1_455 1_465
In3 Cu5 In3 104.78(8) 19 1_465
In3 Cu5 In3 113.73(6) 1_565 1_465
In3 Cu5 In3 113.73(6) 1_455 1_465
Cu6 Cu5 Eu1 72.28(5) 2 .
Cu6 Cu5 Eu1 121.74(7) 3_565 .
Cu6 Cu5 Eu1 121.74(7) 1_455 .
In3 Cu5 Eu1 72.16(7) 19 .
In3 Cu5 Eu1 67.538(17) 1_565 .
In3 Cu5 Eu1 67.538(17) 1_455 .
In3 Cu5 Eu1 176.94(14) 1_465 .
Cu6 Cu5 Eu1 121.74(7) 2 1_455
Cu6 Cu5 Eu1 121.74(7) 3_565 1_455
Cu6 Cu5 Eu1 72.28(5) 1_455 1_455
In3 Cu5 Eu1 72.16(7) 19 1_455
In3 Cu5 Eu1 176.94(14) 1_565 1_455
In3 Cu5 Eu1 67.538(17) 1_455 1_455
In3 Cu5 Eu1 67.538(17) 1_465 1_455
Eu1 Cu5 Eu1 111.05(7) . 1_455
Cu6 Cu5 Eu1 121.74(7) 2 1_565
Cu6 Cu5 Eu1 72.28(5) 3_565 1_565
Cu6 Cu5 Eu1 121.74(7) 1_455 1_565
In3 Cu5 Eu1 72.16(7) 19 1_565
In3 Cu5 Eu1 67.538(17) 1_565 1_565
In3 Cu5 Eu1 176.94(14) 1_455 1_565
In3 Cu5 Eu1 67.538(17) 1_465 1_565
Eu1 Cu5 Eu1 111.05(7) . 1_565
Eu1 Cu5 Eu1 111.05(7) 1_455 1_565
Cu5 Cu6 Cu4 179.86(11) 1_655 .
Cu5 Cu6 Cu6 120.24(6) 1_655 3
Cu4 Cu6 Cu6 59.87(5) . 3
Cu5 Cu6 Cu6 120.24(6) 1_655 2
Cu4 Cu6 Cu6 59.87(5) . 2
Cu6 Cu6 Cu6 60.0 3 2
Cu5 Cu6 Cu6 59.76(6) 1_655 3_665
Cu4 Cu6 Cu6 120.13(5) . 3_665
Cu6 Cu6 Cu6 180.00(13) 3 3_665
Cu6 Cu6 Cu6 120.0 2 3_665
Cu5 Cu6 Cu6 59.76(6) 1_655 2_655
Cu4 Cu6 Cu6 120.13(5) . 2_655
Cu6 Cu6 Cu6 120.0 3 2_655
Cu6 Cu6 Cu6 180.00(13) 2 2_655
Cu6 Cu6 Cu6 60.0 3_665 2_655
Cu5 Cu6 Cu4 109.55(10) 1_655 25
Cu4 Cu6 Cu4 70.31(6) . 25
Cu6 Cu6 Cu4 119.69(6) 3 25
Cu6 Cu6 Cu4 119.69(6) 2 25
Cu6 Cu6 Cu4 60.31(6) 3_665 25
Cu6 Cu6 Cu4 60.31(6) 2_655 25
Cu5 Cu6 In3 68.52(5) 1_655 .
Cu4 Cu6 In3 111.52(5) . .
Cu6 Cu6 In3 63.50(4) 3 .
Cu6 Cu6 In3 116.55(4) 2 .
Cu6 Cu6 In3 116.50(4) 3_665 .
Cu6 Cu6 In3 63.45(4) 2_655 .
Cu4 Cu6 In3 111.64(5) 25 .
Cu5 Cu6 In3 68.52(5) 1_655 1_565
Cu4 Cu6 In3 111.52(5) . 1_565
Cu6 Cu6 In3 116.55(4) 3 1_565
Cu6 Cu6 In3 63.50(4) 2 1_565
Cu6 Cu6 In3 63.45(4) 3_665 1_565
Cu6 Cu6 In3 116.50(4) 2_655 1_565
Cu4 Cu6 In3 111.64(5) 25 1_565
In3 Cu6 In3 126.53(10) . 1_565
Cu5 Cu6 Eu2 121.04(5) 1_655 .
Cu4 Cu6 Eu2 58.90(4) . .
Cu6 Cu6 Eu2 67.27(3) 3 .
Cu6 Cu6 Eu2 112.77(3) 2 .
Cu6 Cu6 Eu2 112.73(3) 3_665 .
Cu6 Cu6 Eu2 67.23(3) 2_655 .
Cu4 Cu6 Eu2 58.65(4) 25 .
In3 Cu6 Eu2 66.08(4) . .
In3 Cu6 Eu2 167.39(7) 1_565 .
Cu5 Cu6 Eu2 121.04(5) 1_655 1_565
Cu4 Cu6 Eu2 58.90(4) . 1_565
Cu6 Cu6 Eu2 112.77(3) 3 1_565
Cu6 Cu6 Eu2 67.27(3) 2 1_565
Cu6 Cu6 Eu2 67.23(3) 3_665 1_565
Cu6 Cu6 Eu2 112.73(3) 2_655 1_565
Cu4 Cu6 Eu2 58.65(4) 25 1_565
In3 Cu6 Eu2 167.39(7) . 1_565
In3 Cu6 Eu2 66.08(4) 1_565 1_565
Eu2 Cu6 Eu2 101.31(6) . 1_565
Cu5 Cu6 Eu1 61.61(7) 1_655 .
Cu4 Cu6 Eu1 118.53(8) . .
Cu6 Cu6 Eu1 67.64(3) 3 .
Cu6 Cu6 Eu1 67.64(3) 2 .
Cu6 Cu6 Eu1 112.36(3) 3_665 .
Cu6 Cu6 Eu1 112.36(3) 2_655 .
Cu4 Cu6 Eu1 171.16(10) 25 .
In3 Cu6 Eu1 66.17(5) . .
In3 Cu6 Eu1 66.17(5) 1_565 .
Eu2 Cu6 Eu1 124.73(4) . .
Eu2 Cu6 Eu1 124.73(4) 1_565 .

loop_
_geom_bond_atom_site_label_1
_geom_bond_atom_site_label_2
_geom_bond_distance
_geom_bond_site_symmetry_2
Eu1 Cu5 3.0891(13) 19
Eu1 Cu5 3.0891(13) .
Eu1 Cu5 3.0891(13) 19_455
Eu1 Cu5 3.0891(13) 1_655
Eu1 Cu5 3.0891(13) 19_565
Eu1 Cu5 3.0891(13) 1_545
Eu1 Cu6 3.345(2) .
Eu1 Cu6 3.345(2) 19
Eu1 Cu6 3.345(2) 20
Eu1 Cu6 3.345(2) 2
Eu1 Cu6 3.345(2) 21
Eu1 Cu6 3.345(2) 3
Eu2 Cu4 2.9407(4) 25_545
Eu2 Cu4 2.9407(4) .
Eu2 Cu4 2.9407(4) 1_545
Eu2 Cu4 2.9407(4) 1_655
Eu2 Cu4 2.9407(4) 25
Eu2 Cu4 2.9407(4) 25_445
Eu2 Cu6 3.2932(14) 2_545
Eu2 Cu6 3.2932(14) 3
Eu2 Cu6 3.2932(14) .
Eu2 Cu6 3.2932(14) 2_655
Eu2 Cu6 3.2932(14) 1_545
Eu2 Cu6 3.2932(14) 3_655
In3 Cu5 2.668(4) 19
In3 Cu6 2.8515(12) 2_655
In3 Cu6 2.8515(12) .
In3 Cu6 2.8515(12) 3
In3 Cu6 2.8515(12) 2_545
In3 Cu6 2.8515(12) 3_655
In3 Cu6 2.8515(12) 1_545
In3 Cu5 3.0412(12) 1_545
In3 Cu5 3.0412(12) 1_655
In3 Cu5 3.0412(12) 1_645
Cu4 Cu6 2.535(4) 3
Cu4 Cu6 2.535(4) 2
Cu4 Cu6 2.535(4) .
Cu4 Cu6 2.573(4) 25
Cu4 Cu6 2.573(4) 27_445
Cu4 Cu6 2.573(4) 26_455
Cu4 Eu2 2.9407(4) 1_565
Cu4 Eu2 2.9407(4) 1_455
Cu4 Cu4 2.9409(4) 25
Cu4 Cu4 2.9409(4) 25_445
Cu4 Cu4 2.9410(4) 25_455
Cu5 Cu6 2.530(4) 2
Cu5 Cu6 2.530(4) 3_565
Cu5 Cu6 2.530(4) 1_455
Cu5 In3 2.668(4) 19
Cu5 In3 3.0412(12) 1_565
Cu5 In3 3.0412(12) 1_455
Cu5 In3 3.0412(12) 1_465
Cu5 Eu1 3.0891(13) 1_455
Cu5 Eu1 3.0891(13) 1_565
Cu6 Cu5 2.530(4) 1_655
Cu6 Cu6 2.545(4) 3
Cu6 Cu6 2.545(4) 2
Cu6 Cu6 2.549(4) 3_665
Cu6 Cu6 2.549(4) 2_655
Cu6 Cu4 2.573(4) 25
Cu6 In3 2.8515(12) 1_565
Cu6 Eu2 3.2932(14) 1_565
